data_7025041
loop_
_publ_author_name
'Long, J\'er\^ome'
'Chamoreau, Lise-Marie'
'Marvaud, Val\'erie'

_publ_section_title
;
 Heterotrimetallic 3d-4d-4f decanuclear metal-capped square showing
 single-molecule magnet behavior.
;
_journal_issue 9
_journal_name_full 'Dalton transactions (Cambridge, England : 2003)'
_journal_page_first 2188
_journal_page_last 2190
_journal_paper_doi 10.1039/b924644b
_journal_volume 39
_journal_year 2010
_chemical_formula_moiety 'C88 H104 Mo2 N24 Ni2 O32 Tb4, C8 Mo1 N8, 19 (H2 O)'
_chemical_formula_sum 'C96 H142 Mo3 N32 Ni4 O51 Tb4'
_chemical_formula_weight 3718.76
_chemical_name_systematic
;
?
;
_space_group_IT_number 14
_symmetry_cell_setting monoclinic
_symmetry_Int_Tables_number 14
_symmetry_space_group_name_Hall '-P 2ybc'
_symmetry_space_group_name_H-M 'P 1 21/c 1'
_atom_sites_solution_hydrogens geom
_atom_sites_solution_primary direct
_atom_sites_solution_secondary difmap
_audit_creation_method SHELXL-97
_cell_angle_alpha 90.00
_cell_angle_beta 108.027(9)
_cell_angle_gamma 90.00
_cell_formula_units_Z 2
_cell_length_a 24.508(3)
_cell_length_b 15.0896(19)
_cell_length_c 19.2163(19)
_cell_measurement_reflns_used 86
_cell_measurement_temperature 200(2)
_cell_measurement_theta_max 19.5
_cell_measurement_theta_min 3.5
_cell_volume 6757.6(14)
_computing_cell_refinement 'Dirax/lsq (Duisenberg & Schreurs, 1989-2000)'
_computing_data_collection 'Collect (Nonius BV, 1997-2000)'
_computing_data_reduction 'EvalCCD (Duisenberg & Schreurs 1990-2000)'
_computing_molecular_graphics 'DIAMOND (Brandenburg, 1999)'
_computing_publication_material 'WinGX publication routines (Farrugia, 1999)'
_computing_structure_refinement 'SHELXL-97 (Sheldrick, 1997)'
_computing_structure_solution 'SIR92 (Giacovazzo et al, 1993)'
_diffrn_ambient_temperature 200(2)
_diffrn_detector_area_resol_mean 9
_diffrn_measured_fraction_theta_full 0.995
_diffrn_measured_fraction_theta_max 0.995
_diffrn_measurement_device_type KappaCCD
_diffrn_measurement_method 'CCD rotation images, thick slices'
_diffrn_radiation_monochromator graphite
_diffrn_radiation_source 'fine-focus sealed tube'
_diffrn_radiation_type MoK\a
_diffrn_radiation_wavelength 0.71073
_diffrn_reflns_av_R_equivalents 0.1007
_diffrn_reflns_av_sigmaI/netI 0.1206
_diffrn_reflns_limit_h_max 34
_diffrn_reflns_limit_h_min -34
_diffrn_reflns_limit_k_max 21
_diffrn_reflns_limit_k_min -20
_diffrn_reflns_limit_l_max 27
_diffrn_reflns_limit_l_min -27
_diffrn_reflns_number 97820
_diffrn_reflns_theta_full 30.01
_diffrn_reflns_theta_max 30.01
_diffrn_reflns_theta_min 2.23
_diffrn_standards_decay_% 0
_diffrn_standards_number 0
_exptl_absorpt_coefficient_mu 2.970
_exptl_absorpt_correction_T_max 0.763
_exptl_absorpt_correction_T_min 0.326
_exptl_absorpt_correction_type multi-scan
_exptl_absorpt_process_details
;
R.H. Blessing, Acta Cryst. (1995), A51, 33-38
;
_exptl_crystal_colour orange
_exptl_crystal_density_diffrn 1.828
_exptl_crystal_density_method 'not measured'
_exptl_crystal_description plate-like
_exptl_crystal_F_000 3696
_exptl_crystal_size_max 0.23
_exptl_crystal_size_mid 0.17
_exptl_crystal_size_min 0.10
_refine_diff_density_max 1.675
_refine_diff_density_min -2.877
_refine_diff_density_rms 0.198
_refine_ls_extinction_method none
_refine_ls_goodness_of_fit_ref 0.986
_refine_ls_hydrogen_treatment constr
_refine_ls_matrix_type full
_refine_ls_number_parameters 832
_refine_ls_number_reflns 19657
_refine_ls_number_restraints 4
_refine_ls_restrained_S_all 0.987
_refine_ls_R_factor_all 0.1319
_refine_ls_R_factor_gt 0.0514
_refine_ls_shift/su_max 0.002
_refine_ls_shift/su_mean 0.000
_refine_ls_structure_factor_coef Fsqd
_refine_ls_weighting_details 'calc w=1/[\s^2^(Fo^2^)+(0.0748P)^2^+0.0000P] where P=(Fo^2^+2Fc^2^)/3'
_refine_ls_weighting_scheme calc
_refine_ls_wR_factor_gt 0.1174
_refine_ls_wR_factor_ref 0.1471
_reflns_number_gt 10833
_reflns_number_total 19657
_reflns_threshold_expression >2sigma(I)
_cod_data_source_file b924644b.txt
_cod_data_source_block jl1362
_cod_original_sg_symbol_H-M 'P 21/c'
_cod_database_code 7025041

loop_
_symmetry_equiv_pos_as_xyz
'x, y, z'
'-x, y+1/2, -z+1/2'
'-x, -y, -z'
'x, -y-1/2, z-1/2'

loop_
_atom_site_label
_atom_site_type_symbol
_atom_site_fract_x
_atom_site_fract_y
_atom_site_fract_z
_atom_site_U_iso_or_equiv
_atom_site_adp_type
_atom_site_occupancy
_atom_site_symmetry_multiplicity
_atom_site_calc_flag
_atom_site_refinement_flags
_atom_site_disorder_assembly
_atom_site_disorder_group
Mo1 Mo 0.86417(2) 0.13220(3) 0.96394(3) 0.01704(12) Uani 1 1 d . . .
Tb1 Tb 0.907340(13) -0.219219(19) 0.878766(15) 0.01915(8) Uani 1 1 d . . .
Tb2 Tb 0.653004(13) 0.10893(2) 0.722470(16) 0.02486(9) Uani 1 1 d . A .
Ni1 Ni 0.88820(4) -0.43743(5) 0.82473(4) 0.02300(18) Uani 1 1 d . . .
Ni2 Ni 0.57872(4) -0.04011(6) 0.59082(5) 0.0327(2) Uani 1 1 d . A .
O1 O 0.90848(19) -0.2626(3) 1.0145(2) 0.0249(10) Uani 1 1 d . . .
O2 O 0.84381(19) -0.1591(3) 0.7511(2) 0.0278(10) Uani 1 1 d . . .
O3 O 0.91397(19) -0.3717(3) 0.9117(2) 0.0240(10) Uani 1 1 d . . .
O4 O 0.86534(18) -0.3257(3) 0.7843(2) 0.0222(9) Uani 1 1 d . . .
O5 O 0.5547(2) 0.1678(4) 0.7397(3) 0.0436(13) Uani 1 1 d . . .
O6 O 0.56548(18) 0.0293(3) 0.6639(2) 0.0326(11) Uani 1 1 d . . .
O7 O 0.73071(19) 0.1358(3) 0.6596(2) 0.0305(11) Uani 1 1 d . . .
O8 O 0.64565(18) 0.0277(3) 0.6119(2) 0.0299(11) Uani 1 1 d . . .
N1 N 0.9999(2) 0.1958(4) 1.0281(3) 0.0260(12) Uani 1 1 d . . .
N2 N 0.7509(2) 0.1029(4) 0.8149(3) 0.0317(13) Uani 1 1 d . . .
N3 N 0.8860(3) 0.2642(4) 1.1098(3) 0.0361(14) Uani 1 1 d . . .
N4 N 0.9255(2) 0.0204(4) 1.1191(3) 0.0304(13) Uani 1 1 d . . .
N5 N 0.7481(3) 0.0874(6) 1.0120(4) 0.071(3) Uani 1 1 d . . .
N6 N 0.8781(2) -0.0794(4) 0.9243(3) 0.0290(13) Uani 1 1 d . . .
N7 N 0.8146(3) 0.3282(4) 0.8925(3) 0.0438(16) Uani 1 1 d . . .
N8 N 0.9185(3) 0.1261(4) 0.8242(3) 0.0394(15) Uani 1 1 d . . .
N9 N 0.9168(2) -0.5454(3) 0.8672(3) 0.0293(13) Uani 1 1 d . . .
N10 N 0.8552(2) -0.5013(4) 0.7394(3) 0.0284(13) Uani 1 1 d . . .
N11 N 0.5115(3) -0.1068(4) 0.5736(4) 0.0463(17) Uani 1 1 d D . .
N12 N 0.5936(3) -0.1073(5) 0.5174(4) 0.0522(19) Uani 1 1 d D . .
C1 C 0.9521(3) 0.1738(4) 1.0000(3) 0.0205(13) Uani 1 1 d . . .
C2 C 0.7908(3) 0.1105(4) 0.8667(4) 0.0271(14) Uani 1 1 d . A .
C3 C 0.8746(3) 0.2205(4) 1.0580(4) 0.0248(14) Uani 1 1 d . . .
C4 C 0.9030(3) 0.0574(4) 1.0642(3) 0.0234(13) Uani 1 1 d . . .
C5 C 0.7891(3) 0.1036(5) 0.9967(4) 0.0338(16) Uani 1 1 d . . .
C6 C 0.8733(3) -0.0054(4) 0.9397(3) 0.0245(14) Uani 1 1 d . . .
C7 C 0.8343(3) 0.2620(4) 0.9195(4) 0.0253(14) Uani 1 1 d . . .
C8 C 0.8986(3) 0.1323(4) 0.8725(3) 0.0246(14) Uani 1 1 d . . .
C9 C 0.9212(4) -0.2004(5) 1.0738(4) 0.046(2) Uani 1 1 d . . .
H9A H 0.8936 -0.2064 1.0996 0.069 Uiso 1 1 calc R . .
H9B H 0.9197 -0.1413 1.0549 0.069 Uiso 1 1 calc R . .
H9C H 0.9589 -0.2119 1.1067 0.069 Uiso 1 1 calc R . .
C10 C 0.9184(3) -0.3520(4) 1.0357(3) 0.0251(14) Uani 1 1 d . . .
C11 C 0.9199(3) -0.4085(4) 0.9784(3) 0.0226(13) Uani 1 1 d . . .
C12 C 0.9295(3) -0.5012(4) 0.9927(3) 0.0247(14) Uani 1 1 d . . .
C13 C 0.9377(3) -0.5324(5) 1.0656(4) 0.0363(17) Uani 1 1 d . . .
H13 H 0.9449 -0.5921 1.0765 0.044 Uiso 1 1 calc R . .
C14 C 0.9350(3) -0.4739(5) 1.1198(4) 0.0396(18) Uani 1 1 d . . .
H14 H 0.9396 -0.4951 1.1666 0.047 Uiso 1 1 calc R . .
C15 C 0.9257(3) -0.3839(5) 1.1055(4) 0.0302(15) Uani 1 1 d . . .
H15 H 0.9243 -0.3453 1.1427 0.036 Uiso 1 1 calc R . .
C16 C 0.9312(3) -0.5637(4) 0.9355(4) 0.0300(15) Uani 1 1 d . . .
H16 H 0.9437 -0.6210 0.9497 0.036 Uiso 1 1 calc R . .
C17 C 0.9190(3) -0.6135(4) 0.8116(4) 0.0385(18) Uani 1 1 d . . .
H17A H 0.9202 -0.6728 0.8316 0.046 Uiso 1 1 calc R . .
H17B H 0.9525 -0.6049 0.7957 0.046 Uiso 1 1 calc R . .
C18 C 0.8640(3) -0.5995(5) 0.7483(4) 0.0376(18) Uani 1 1 d . . .
H18A H 0.8677 -0.6254 0.7038 0.045 Uiso 1 1 calc R . .
H18B H 0.8317 -0.6269 0.7590 0.045 Uiso 1 1 calc R . .
C19 C 0.8221(3) -0.4694(5) 0.6786(4) 0.0347(17) Uani 1 1 d . . .
H19 H 0.8051 -0.5095 0.6415 0.042 Uiso 1 1 calc R . .
C20 C 0.8092(3) -0.3766(5) 0.6635(4) 0.0355(17) Uani 1 1 d . . .
C21 C 0.8318(3) -0.3092(4) 0.7154(3) 0.0251(14) Uani 1 1 d . . .
C22 C 0.8196(3) -0.2189(5) 0.6955(3) 0.0312(16) Uani 1 1 d . . .
C23 C 0.7859(4) -0.1965(6) 0.6257(4) 0.057(2) Uani 1 1 d . . .
H23 H 0.7772 -0.1375 0.6131 0.068 Uiso 1 1 calc R . .
C24 C 0.7649(5) -0.2634(7) 0.5745(5) 0.091(4) Uani 1 1 d . . .
H24 H 0.7431 -0.2483 0.5271 0.109 Uiso 1 1 calc R . .
C25 C 0.7758(5) -0.3526(6) 0.5926(5) 0.069(3) Uani 1 1 d . . .
H25 H 0.7610 -0.3962 0.5577 0.083 Uiso 1 1 calc R . .
C26 C 0.8251(3) -0.0672(4) 0.7360(4) 0.0383(18) Uani 1 1 d . . .
H26A H 0.8385 -0.0443 0.6977 0.057 Uiso 1 1 calc R . .
H26B H 0.8405 -0.0323 0.7795 0.057 Uiso 1 1 calc R . .
H26C H 0.7839 -0.0648 0.7210 0.057 Uiso 1 1 calc R . .
C27A C 0.5578(9) 0.2507(13) 0.7876(11) 0.053(5) Uiso 0.50 1 d P A 1
H27A H 0.5343 0.2967 0.7588 0.080 Uiso 0.50 1 calc PR A 1
H27B H 0.5968 0.2708 0.8058 0.080 Uiso 0.50 1 calc PR A 1
H27C H 0.5441 0.2363 0.8279 0.080 Uiso 0.50 1 calc PR A 1
C27B C 0.5337(8) 0.2500(12) 0.7577(11) 0.048(4) Uiso 0.50 1 d P A 2
H27D H 0.4985 0.2648 0.7206 0.071 Uiso 0.50 1 calc PR A 2
H27E H 0.5615 0.2957 0.7603 0.071 Uiso 0.50 1 calc PR A 2
H27F H 0.5269 0.2449 0.8041 0.071 Uiso 0.50 1 calc PR A 2
C28 C 0.5081(3) 0.1097(6) 0.7201(4) 0.048(2) Uani 1 1 d . A .
C29 C 0.5147(3) 0.0375(6) 0.6778(4) 0.0410(19) Uani 1 1 d . A .
C30 C 0.4688(3) -0.0232(7) 0.6504(5) 0.053(2) Uani 1 1 d . . .
C31 C 0.4181(4) -0.0102(10) 0.6705(6) 0.082(4) Uani 1 1 d . A .
H31 H 0.3870 -0.0479 0.6514 0.099 Uiso 1 1 calc R . .
C32 C 0.4137(4) 0.0552(9) 0.7161(6) 0.080(4) Uani 1 1 d . . .
H32 H 0.3817 0.0589 0.7320 0.096 Uiso 1 1 calc R A .
C33 C 0.4582(4) 0.1181(7) 0.7394(5) 0.065(3) Uani 1 1 d . A .
H33 H 0.4541 0.1657 0.7681 0.078 Uiso 1 1 calc R . .
C34 C 0.4707(3) -0.0933(6) 0.6015(5) 0.053(2) Uani 1 1 d . A .
H34 H 0.4399 -0.1325 0.5887 0.064 Uiso 1 1 calc R . .
C35A C 0.5032(10) -0.160(2) 0.5051(15) 0.058(9) Uiso 0.30 1 d PD A 1
H35A H 0.4847 -0.1234 0.4628 0.070 Uiso 0.30 1 calc PR A 1
H35B H 0.4782 -0.2099 0.5050 0.070 Uiso 0.30 1 calc PR A 1
C36A C 0.5627(10) -0.1956(18) 0.4990(16) 0.041(7) Uiso 0.30 1 d PD A 1
H36A H 0.5796 -0.2412 0.5348 0.049 Uiso 0.30 1 calc PR A 1
H36B H 0.5600 -0.2161 0.4502 0.049 Uiso 0.30 1 calc PR A 1
C35B C 0.5116(7) -0.1875(11) 0.5317(10) 0.076(5) Uiso 0.70 1 d P A 2
H35C H 0.5311 -0.2350 0.5639 0.091 Uiso 0.70 1 calc PR A 2
H35D H 0.4726 -0.2061 0.5064 0.091 Uiso 0.70 1 calc PR A 2
C36B C 0.5416(6) -0.1667(10) 0.4794(7) 0.054(3) Uiso 0.70 1 d P A 2
H36C H 0.5160 -0.1360 0.4376 0.064 Uiso 0.70 1 calc PR A 2
H36D H 0.5545 -0.2208 0.4622 0.064 Uiso 0.70 1 calc PR A 2
C37 C 0.6357(4) -0.0973(5) 0.4917(4) 0.046(2) Uani 1 1 d . A .
H37 H 0.6361 -0.1331 0.4524 0.055 Uiso 1 1 calc R . .
C38 C 0.6827(3) -0.0353(5) 0.5182(4) 0.0341(16) Uani 1 1 d . . .
C39 C 0.6855(3) 0.0233(4) 0.5777(3) 0.0262(14) Uani 1 1 d . A .
C40 C 0.7330(3) 0.0803(5) 0.6018(3) 0.0294(15) Uani 1 1 d . A .
C41 C 0.7775(3) 0.0801(5) 0.5700(4) 0.0407(19) Uani 1 1 d . . .
H41 H 0.8088 0.1179 0.5869 0.049 Uiso 1 1 calc R A .
C42 C 0.7735(4) 0.0209(6) 0.5116(4) 0.045(2) Uani 1 1 d . A .
H42 H 0.8026 0.0202 0.4900 0.054 Uiso 1 1 calc R . .
C43 C 0.7281(4) -0.0350(5) 0.4862(4) 0.0410(19) Uani 1 1 d . A .
H43 H 0.7267 -0.0732 0.4477 0.049 Uiso 1 1 calc R . .
C44 C 0.7773(3) 0.2008(5) 0.6855(4) 0.044(2) Uani 1 1 d . A .
H44A H 0.7716 0.2347 0.7249 0.066 Uiso 1 1 calc R . .
H44B H 0.7774 0.2399 0.6460 0.066 Uiso 1 1 calc R . .
H44C H 0.8134 0.1704 0.7023 0.066 Uiso 1 1 calc R . .
O1W O 0.9523(2) -0.0861(3) 0.8363(3) 0.0322(11) Uani 1 1 d . . .
O2W O 0.9813(2) -0.2668(3) 0.8262(2) 0.0305(11) Uani 1 1 d . . .
O3W O 0.8096(2) -0.2355(3) 0.8777(3) 0.0355(12) Uani 1 1 d . . .
O4W O 0.6805(2) -0.0424(3) 0.7549(3) 0.0416(13) Uani 1 1 d . . .
O5W O 0.6458(3) 0.0915(4) 0.8448(3) 0.0601(17) Uani 1 1 d . . .
O6W O 0.6752(3) 0.2570(4) 0.7654(3) 0.0545(16) Uani 1 1 d . . .
O7W O 0.6118(2) 0.2107(3) 0.6238(3) 0.0393(12) Uani 1 1 d . . .
Mo2 Mo 0.54144(5) -0.49492(9) 0.52848(6) 0.0260(3) Uani 0.50 1 d P . .
N45 N 0.5170(6) -0.6684(10) 0.6206(9) 0.050(4) Uiso 0.50 1 d P . .
C45 C 0.5275(7) -0.6061(12) 0.5902(10) 0.040(4) Uiso 0.50 1 d P . .
N46 N 0.5662(5) -0.6505(8) 0.4204(6) 0.036(3) Uiso 0.50 1 d P . .
C46 C 0.5584(6) -0.5973(9) 0.4593(8) 0.032(3) Uiso 0.50 1 d P . .
N47 N 0.6622(6) -0.5762(10) 0.6555(9) 0.052(4) Uiso 0.50 1 d P . .
C47 C 0.6202(7) -0.5478(10) 0.6088(9) 0.041(4) Uiso 0.50 1 d P . .
N48 N 0.6405(6) -0.4073(9) 0.4548(7) 0.046(3) Uiso 0.50 1 d P . .
C48 C 0.6067(7) -0.4458(10) 0.4827(8) 0.041(4) Uiso 0.50 1 d P . .
N49 N 0.5574(7) -0.5650(11) 0.3941(9) 0.063(4) Uiso 0.50 1 d P . .
C49 C 0.5212(7) -0.5489(11) 0.4206(9) 0.043(4) Uiso 0.50 1 d P . .
N50 N 0.6015(8) -0.3250(13) 0.6331(10) 0.075(5) Uiso 0.50 1 d P . .
C50 C 0.5787(8) -0.3818(13) 0.5985(10) 0.047(4) Uiso 0.50 1 d P . .
N51 N 0.5858(7) -0.4250(11) 0.5761(9) 0.056(4) Uiso 0.50 1 d P . .
C51 C 0.5407(8) -0.4421(13) 0.5384(10) 0.048(5) Uiso 0.50 1 d P . .
N52 N 0.5263(7) -0.6589(12) 0.5921(9) 0.051(4) Uiso 0.50 1 d P . .
C52 C 0.5024(7) -0.6051(10) 0.5514(9) 0.035(3) Uiso 0.50 1 d P . .
O8W O 0.6133(4) -0.1841(6) 0.7166(5) 0.125(3) Uani 1 1 d . . .
O9W O 0.7410(3) -0.5251(4) 0.8064(4) 0.0665(17) Uiso 1 1 d . . .
O10W O 0.9864(2) -0.3964(3) 0.7330(2) 0.0347(11) Uani 1 1 d . . .
O11W O 0.7258(3) -0.3475(4) 0.8057(3) 0.0622(17) Uiso 1 1 d . . .
O12W O 0.7372(2) -0.0933(4) 0.9013(3) 0.0463(14) Uani 1 1 d . . .
O13W O 0.6947(3) 0.3156(5) 0.9048(4) 0.079(2) Uiso 1 1 d . . .
O14W O 0.6375(9) 0.2362(14) 0.4968(12) 0.118(6) Uiso 0.50 1 d P . .
O15W O 0.5705(7) -0.1293(11) 0.8132(9) 0.092(5) Uiso 0.50 1 d P . .
O16W O 0.6706(6) -0.3154(9) 0.6599(7) 0.176(5) Uiso 1 1 d . . .
O17W O 0.6292(10) -0.2465(14) 0.8575(11) 0.111(7) Uiso 0.50 1 d P . .
O18W O 0.6635(10) -0.2464(14) 0.8811(12) 0.114(7) Uiso 0.50 1 d P . .
O19W O 0.6515(5) -0.5923(8) 0.6891(7) 0.056(3) Uiso 0.50 1 d P . .
O20W O 0.6529(9) -0.6101(14) 0.5492(11) 0.060(6) Uiso 0.30 1 d P . .
O21W O 0.6494(12) -0.530(2) 0.5072(16) 0.053(7) Uiso 0.20 1 d P . .
O22W O 0.6654(5) 0.2728(8) 0.5260(6) 0.047(3) Uiso 0.50 1 d P . .

loop_
_atom_site_aniso_label
_atom_site_aniso_U_11
_atom_site_aniso_U_22
_atom_site_aniso_U_33
_atom_site_aniso_U_23
_atom_site_aniso_U_13
_atom_site_aniso_U_12
Mo1 0.0185(3) 0.0166(3) 0.0148(2) 0.00028(19) 0.0034(2) 0.0008(2)
Tb1 0.02238(16) 0.01595(15) 0.01712(14) -0.00081(11) 0.00321(12) -0.00158(12)
Tb2 0.02463(17) 0.02719(18) 0.01924(15) -0.00192(13) 0.00167(13) -0.00007(14)
Ni1 0.0302(5) 0.0171(4) 0.0220(4) -0.0038(3) 0.0085(4) -0.0032(4)
Ni2 0.0313(5) 0.0354(5) 0.0249(4) -0.0018(4) -0.0007(4) -0.0102(4)
O1 0.037(3) 0.019(2) 0.017(2) -0.0040(17) 0.008(2) -0.003(2)
O2 0.032(3) 0.024(2) 0.019(2) -0.0001(19) -0.0044(19) 0.000(2)
O3 0.034(3) 0.019(2) 0.016(2) -0.0023(17) 0.0037(19) -0.0031(19)
O4 0.027(2) 0.020(2) 0.015(2) -0.0024(17) -0.0004(18) -0.0011(19)
O5 0.054(3) 0.043(3) 0.040(3) 0.000(3) 0.025(3) 0.008(3)
O6 0.023(2) 0.047(3) 0.026(2) -0.001(2) 0.005(2) -0.003(2)
O7 0.029(3) 0.037(3) 0.022(2) -0.001(2) 0.003(2) -0.010(2)
O8 0.027(2) 0.038(3) 0.027(2) -0.010(2) 0.011(2) -0.013(2)
N1 0.033(3) 0.028(3) 0.019(3) -0.001(2) 0.011(2) -0.004(3)
N2 0.029(3) 0.034(3) 0.025(3) 0.001(3) -0.001(3) -0.005(3)
N3 0.050(4) 0.029(3) 0.030(3) -0.005(3) 0.013(3) 0.006(3)
N4 0.036(3) 0.028(3) 0.028(3) 0.005(2) 0.011(3) 0.000(3)
N5 0.034(4) 0.107(7) 0.073(6) 0.045(5) 0.019(4) 0.003(4)
N6 0.037(3) 0.023(3) 0.024(3) 0.002(2) 0.005(3) -0.002(3)
N7 0.057(4) 0.030(4) 0.045(4) 0.008(3) 0.017(3) 0.014(3)
N8 0.036(4) 0.049(4) 0.031(3) -0.003(3) 0.007(3) 0.001(3)
N9 0.036(3) 0.019(3) 0.029(3) -0.007(2) 0.004(3) -0.004(2)
N10 0.043(3) 0.024(3) 0.021(3) -0.007(2) 0.015(3) -0.009(3)
N11 0.038(4) 0.046(4) 0.044(4) -0.003(3) -0.004(3) -0.016(3)
N12 0.068(5) 0.051(4) 0.034(4) -0.013(3) 0.009(4) -0.028(4)
C1 0.026(3) 0.019(3) 0.018(3) -0.001(2) 0.009(3) -0.001(3)
C2 0.033(4) 0.019(3) 0.030(4) 0.001(3) 0.011(3) -0.002(3)
C3 0.031(4) 0.019(3) 0.028(3) 0.005(3) 0.013(3) 0.009(3)
C4 0.029(3) 0.019(3) 0.022(3) 0.003(3) 0.007(3) -0.003(3)
C5 0.031(4) 0.044(4) 0.027(4) 0.009(3) 0.009(3) 0.005(3)
C6 0.019(3) 0.030(4) 0.020(3) 0.001(3) -0.001(3) 0.002(3)
C7 0.027(4) 0.021(3) 0.028(3) 0.000(3) 0.008(3) 0.008(3)
C8 0.029(4) 0.023(3) 0.020(3) -0.002(3) 0.005(3) -0.002(3)
C9 0.084(6) 0.029(4) 0.026(4) -0.001(3) 0.021(4) -0.001(4)
C10 0.028(4) 0.022(3) 0.026(3) 0.007(3) 0.009(3) -0.001(3)
C11 0.023(3) 0.016(3) 0.024(3) 0.001(2) 0.001(3) -0.005(3)
C12 0.025(3) 0.022(3) 0.024(3) 0.004(3) 0.003(3) -0.001(3)
C13 0.043(4) 0.030(4) 0.037(4) 0.012(3) 0.013(4) 0.001(3)
C14 0.044(5) 0.050(5) 0.025(4) 0.016(3) 0.011(3) 0.002(4)
C15 0.031(4) 0.037(4) 0.022(3) 0.003(3) 0.007(3) -0.002(3)
C16 0.034(4) 0.014(3) 0.040(4) 0.005(3) 0.009(3) -0.001(3)
C17 0.047(5) 0.019(4) 0.051(5) -0.010(3) 0.019(4) -0.002(3)
C18 0.056(5) 0.025(4) 0.039(4) -0.014(3) 0.025(4) -0.010(3)
C19 0.041(4) 0.039(4) 0.024(4) -0.015(3) 0.010(3) -0.005(3)
C20 0.042(4) 0.034(4) 0.023(3) -0.009(3) -0.001(3) 0.006(3)
C21 0.027(3) 0.030(4) 0.018(3) -0.004(3) 0.007(3) -0.002(3)
C22 0.034(4) 0.039(4) 0.017(3) 0.002(3) 0.003(3) 0.003(3)
C23 0.084(7) 0.044(5) 0.025(4) 0.000(4) -0.010(4) 0.009(5)
C24 0.140(11) 0.072(8) 0.025(5) -0.019(5) -0.025(6) 0.018(7)
C25 0.100(8) 0.052(6) 0.032(5) -0.024(4) -0.015(5) 0.004(5)
C26 0.058(5) 0.024(4) 0.029(4) 0.004(3) 0.008(4) 0.008(4)
C28 0.037(5) 0.071(6) 0.033(4) 0.004(4) 0.008(4) 0.011(4)
C29 0.029(4) 0.065(6) 0.027(4) 0.010(4) 0.007(3) 0.000(4)
C30 0.025(4) 0.081(7) 0.046(5) 0.009(5) 0.001(4) -0.009(4)
C31 0.032(5) 0.149(12) 0.060(7) 0.025(7) 0.006(5) -0.003(6)
C32 0.029(5) 0.146(12) 0.067(7) 0.001(7) 0.016(5) 0.005(6)
C33 0.047(6) 0.098(8) 0.053(6) 0.000(5) 0.020(5) 0.020(6)
C34 0.029(4) 0.073(6) 0.046(5) 0.007(5) -0.005(4) -0.023(4)
C37 0.068(6) 0.040(5) 0.030(4) -0.010(3) 0.017(4) -0.006(4)
C38 0.046(4) 0.029(4) 0.026(4) 0.004(3) 0.009(3) 0.003(3)
C39 0.029(4) 0.028(4) 0.021(3) -0.001(3) 0.007(3) -0.001(3)
C40 0.034(4) 0.033(4) 0.021(3) 0.004(3) 0.007(3) 0.002(3)
C41 0.038(4) 0.052(5) 0.035(4) 0.010(4) 0.016(4) 0.002(4)
C42 0.051(5) 0.063(6) 0.027(4) 0.012(4) 0.023(4) 0.015(4)
C43 0.059(5) 0.039(4) 0.026(4) 0.005(3) 0.014(4) 0.011(4)
C44 0.043(5) 0.051(5) 0.035(4) -0.007(4) 0.007(4) -0.027(4)
O1W 0.033(3) 0.027(3) 0.034(3) 0.005(2) 0.007(2) -0.006(2)
O2W 0.035(3) 0.030(3) 0.026(2) -0.008(2) 0.009(2) -0.004(2)
O3W 0.031(3) 0.039(3) 0.035(3) -0.008(2) 0.007(2) -0.006(2)
O4W 0.054(3) 0.033(3) 0.031(3) 0.000(2) 0.003(2) 0.004(3)
O5W 0.073(4) 0.081(4) 0.032(3) 0.015(3) 0.026(3) 0.029(4)
O6W 0.063(4) 0.038(3) 0.046(3) -0.013(3) -0.008(3) 0.012(3)
O7W 0.039(3) 0.042(3) 0.032(3) 0.007(2) 0.004(2) 0.003(2)
Mo2 0.0271(6) 0.0275(7) 0.0248(6) -0.0011(5) 0.0103(5) -0.0002(5)
O8W 0.137(8) 0.100(7) 0.114(7) -0.017(6) 0.004(6) -0.028(6)
O10W 0.045(3) 0.037(3) 0.025(2) -0.010(2) 0.014(2) -0.004(2)
O12W 0.041(3) 0.048(3) 0.048(3) 0.014(3) 0.012(3) 0.004(3)

loop_
_atom_type_symbol
_atom_type_description
_atom_type_scat_dispersion_real
_atom_type_scat_dispersion_imag
_atom_type_scat_source
C C 0.0033 0.0016 'International Tables Vol C Tables 4.2.6.8 and 6.1.1.4'
H H 0.0000 0.0000 'International Tables Vol C Tables 4.2.6.8 and 6.1.1.4'
O O 0.0106 0.0060 'International Tables Vol C Tables 4.2.6.8 and 6.1.1.4'
N N 0.0061 0.0033 'International Tables Vol C Tables 4.2.6.8 and 6.1.1.4'
Tb Tb -0.1723 4.1537 'International Tables Vol C Tables 4.2.6.8 and 6.1.1.4'
Mo Mo -1.6832 0.6857 'International Tables Vol C Tables 4.2.6.8 and 6.1.1.4'
Ni Ni 0.3393 1.1124 'International Tables Vol C Tables 4.2.6.8 and 6.1.1.4'

loop_
_geom_angle_atom_site_label_1
_geom_angle_atom_site_label_2
_geom_angle_atom_site_label_3
_geom_angle
_geom_angle_site_symmetry_1
_geom_angle_site_symmetry_3
C1 Mo1 C6 101.0(2) . .
C1 Mo1 C5 145.6(2) . .
C6 Mo1 C5 91.4(3) . .
C1 Mo1 C7 92.6(2) . .
C6 Mo1 C7 146.0(2) . .
C5 Mo1 C7 94.7(3) . .
C1 Mo1 C8 70.0(2) . .
C6 Mo1 C8 74.5(2) . .
C5 Mo1 C8 144.4(3) . .
C7 Mo1 C8 81.3(2) . .
C1 Mo1 C2 143.2(2) . .
C6 Mo1 C2 77.5(2) . .
C5 Mo1 C2 70.7(2) . .
C7 Mo1 C2 73.1(2) . .
C8 Mo1 C2 74.3(2) . .
C1 Mo1 C4 75.3(2) . .
C6 Mo1 C4 69.3(2) . .
C5 Mo1 C4 79.5(2) . .
C7 Mo1 C4 144.7(2) . .
C8 Mo1 C4 122.9(2) . .
C2 Mo1 C4 134.3(2) . .
C1 Mo1 C3 73.0(2) . .
C6 Mo1 C3 140.3(2) . .
C5 Mo1 C3 77.0(3) . .
C7 Mo1 C3 73.5(2) . .
C8 Mo1 C3 133.7(2) . .
C2 Mo1 C3 130.7(2) . .
C4 Mo1 C3 71.3(2) . .
O3 Tb1 O3W 83.64(16) . .
O3 Tb1 O4 62.14(14) . .
O3W Tb1 O4 74.50(15) . .
O3 Tb1 O2W 80.06(15) . .
O3W Tb1 O2W 146.43(15) . .
O4 Tb1 O2W 71.95(14) . .
O3 Tb1 N1 88.50(16) . 3_757
O3W Tb1 N1 136.05(16) . 3_757
O4 Tb1 N1 137.17(16) . 3_757
O2W Tb1 N1 72.78(16) . 3_757
O3 Tb1 N6 137.26(16) . .
O3W Tb1 N6 72.09(17) . .
O4 Tb1 N6 137.19(16) . .
O2W Tb1 N6 136.97(17) . .
N1 Tb1 N6 85.61(18) 3_757 .
O3 Tb1 O1W 148.05(15) . .
O3W Tb1 O1W 127.43(16) . .
O4 Tb1 O1W 114.32(14) . .
O2W Tb1 O1W 69.41(15) . .
N1 Tb1 O1W 73.95(16) 3_757 .
N6 Tb1 O1W 69.01(17) . .
O3 Tb1 O2 123.69(14) . .
O3W Tb1 O2 74.11(15) . .
O4 Tb1 O2 62.22(14) . .
O2W Tb1 O2 90.94(15) . .
N1 Tb1 O2 141.40(16) 3_757 .
N6 Tb1 O2 83.26(16) . .
O1W Tb1 O2 67.54(14) . .
O3 Tb1 O1 61.68(13) . .
O3W Tb1 O1 72.14(15) . .
O4 Tb1 O1 116.41(13) . .
O2W Tb1 O1 123.05(14) . .
N1 Tb1 O1 66.16(15) 3_757 .
N6 Tb1 O1 77.36(15) . .
O1W Tb1 O1 129.03(14) . .
O2 Tb1 O1 144.85(14) . .
O3 Tb1 Ni1 31.38(10) . .
O3W Tb1 Ni1 81.80(12) . .
O4 Tb1 Ni1 31.37(10) . .
O2W Tb1 Ni1 69.09(11) . .
N1 Tb1 Ni1 111.62(13) 3_757 .
N6 Tb1 Ni1 153.58(13) . .
O1W Tb1 Ni1 133.70(11) . .
O2 Tb1 Ni1 93.60(10) . .
O1 Tb1 Ni1 91.11(9) . .
O6W Tb2 O7W 70.69(18) . .
O6W Tb2 O4W 141.56(18) . .
O7W Tb2 O4W 145.60(17) . .
O6W Tb2 O8 136.66(18) . .
O7W Tb2 O8 74.41(17) . .
O4W Tb2 O8 71.62(16) . .
O6W Tb2 O6 134.64(18) . .
O7W Tb2 O6 81.66(17) . .
O4W Tb2 O6 77.63(17) . .
O8 Tb2 O6 61.50(15) . .
O6W Tb2 O5W 81.0(2) . .
O7W Tb2 O5W 133.98(18) . .
O4W Tb2 O5W 75.21(19) . .
O8 Tb2 O5W 142.29(19) . .
O6 Tb2 O5W 94.41(19) . .
O6W Tb2 N2 73.92(19) . .
O7W Tb2 N2 131.11(18) . .
O4W Tb2 N2 69.65(18) . .
O8 Tb2 N2 113.58(17) . .
O6 Tb2 N2 146.17(17) . .
O5W Tb2 N2 69.5(2) . .
O6W Tb2 O7 83.80(19) . .
O7W Tb2 O7 73.83(16) . .
O4W Tb2 O7 94.70(16) . .
O8 Tb2 O7 62.12(14) . .
O6 Tb2 O7 122.55(14) . .
O5W Tb2 O7 139.07(18) . .
N2 Tb2 O7 69.78(16) . .
O6W Tb2 O5 76.39(19) . .
O7W Tb2 O5 73.27(16) . .
O4W Tb2 O5 118.20(17) . .
O8 Tb2 O5 116.90(16) . .
O6 Tb2 O5 61.29(16) . .
O5W Tb2 O5 65.09(17) . .
N2 Tb2 O5 128.59(17) . .
O7 Tb2 O5 145.67(15) . .
O6W Tb2 Ni2 151.10(13) . .
O7W Tb2 Ni2 80.86(12) . .
O4W Tb2 Ni2 67.28(12) . .
O8 Tb2 Ni2 31.19(10) . .
O6 Tb2 Ni2 30.98(11) . .
O5W Tb2 Ni2 117.35(17) . .
N2 Tb2 Ni2 131.88(14) . .
O7 Tb2 Ni2 93.29(10) . .
O5 Tb2 Ni2 90.95(12) . .
N10 Ni1 N9 86.2(2) . .
N10 Ni1 O4 96.2(2) . .
N9 Ni1 O4 175.5(2) . .
N10 Ni1 O3 174.2(2) . .
N9 Ni1 O3 95.5(2) . .
O4 Ni1 O3 82.44(18) . .
N10 Ni1 Tb1 138.12(18) . .
N9 Ni1 Tb1 135.12(17) . .
O4 Ni1 Tb1 42.04(12) . .
O3 Ni1 Tb1 41.29(13) . .
O6 Ni2 N12 178.3(3) . .
O6 Ni2 O8 82.80(19) . .
N12 Ni2 O8 95.6(3) . .
O6 Ni2 N11 95.0(3) . .
N12 Ni2 N11 86.6(3) . .
O8 Ni2 N11 177.6(3) . .
O6 Ni2 Tb2 41.86(14) . .
N12 Ni2 Tb2 136.6(2) . .
O8 Ni2 Tb2 41.94(13) . .
N11 Ni2 Tb2 135.7(2) . .
C10 O1 C9 114.9(5) . .
C10 O1 Tb1 117.6(3) . .
C9 O1 Tb1 123.2(4) . .
C22 O2 C26 115.6(5) . .
C22 O2 Tb1 118.9(4) . .
C26 O2 Tb1 124.9(4) . .
C11 O3 Ni1 122.1(4) . .
C11 O3 Tb1 128.5(3) . .
Ni1 O3 Tb1 107.33(18) . .
C21 O4 Ni1 126.0(4) . .
C21 O4 Tb1 127.4(4) . .
Ni1 O4 Tb1 106.58(17) . .
C28 O5 C27B 106.5(9) . .
C28 O5 C27A 123.7(9) . .
C27B O5 C27A 26.3(9) . .
C28 O5 Tb2 116.7(4) . .
C27B O5 Tb2 136.4(8) . .
C27A O5 Tb2 117.6(8) . .
C29 O6 Ni2 125.8(5) . .
C29 O6 Tb2 126.9(4) . .
Ni2 O6 Tb2 107.15(19) . .
C40 O7 C44 116.6(5) . .
C40 O7 Tb2 119.4(4) . .
C44 O7 Tb2 123.7(4) . .
C39 O8 Ni2 126.3(4) . .
C39 O8 Tb2 126.3(4) . .
Ni2 O8 Tb2 106.87(18) . .
C1 N1 Tb1 161.1(5) . 3_757
C2 N2 Tb2 165.5(5) . .
C6 N6 Tb1 165.0(5) . .
C16 N9 C17 121.7(6) . .
C16 N9 Ni1 125.9(5) . .
C17 N9 Ni1 112.4(4) . .
C19 N10 C18 119.9(6) . .
C19 N10 Ni1 125.8(5) . .
C18 N10 Ni1 113.9(4) . .
C34 N11 C35B 119.7(9) . .
C34 N11 C35A 122.5(10) . .
C35B N11 C35A 24.9(14) . .
C34 N11 Ni2 126.5(6) . .
C35B N11 Ni2 113.2(8) . .
C35A N11 Ni2 108.4(11) . .
C37 N12 C36A 114.5(10) . .
C37 N12 C36B 122.0(8) . .
C36A N12 C36B 26.1(10) . .
C37 N12 Ni2 126.7(5) . .
C36A N12 Ni2 116.9(9) . .
C36B N12 Ni2 110.3(7) . .
N1 C1 Mo1 171.9(5) . .
N2 C2 Mo1 176.9(6) . .
N3 C3 Mo1 172.9(6) . .
N4 C4 Mo1 176.9(6) . .
N5 C5 Mo1 177.8(7) . .
N6 C6 Mo1 177.8(5) . .
N7 C7 Mo1 174.8(6) . .
N8 C8 Mo1 175.1(6) . .
O1 C9 H9A 109.5 . .
O1 C9 H9B 109.5 . .
H9A C9 H9B 109.5 . .
O1 C9 H9C 109.5 . .
H9A C9 H9C 109.5 . .
H9B C9 H9C 109.5 . .
C15 C10 C11 121.5(6) . .
C15 C10 O1 124.9(6) . .
C11 C10 O1 113.6(5) . .
O3 C11 C10 118.0(5) . .
O3 C11 C12 122.8(5) . .
C10 C11 C12 119.2(6) . .
C13 C12 C11 118.3(6) . .
C13 C12 C16 119.8(6) . .
C11 C12 C16 122.0(6) . .
C14 C13 C12 120.1(6) . .
C14 C13 H13 119.9 . .
C12 C13 H13 119.9 . .
C13 C14 C15 121.3(6) . .
C13 C14 H14 119.3 . .
C15 C14 H14 119.3 . .
C10 C15 C14 119.6(6) . .
C10 C15 H15 120.2 . .
C14 C15 H15 120.2 . .
N9 C16 C12 124.8(6) . .
N9 C16 H16 117.6 . .
C12 C16 H16 117.6 . .
N9 C17 C18 104.8(5) . .
N9 C17 H17A 110.8 . .
C18 C17 H17A 110.8 . .
N9 C17 H17B 110.8 . .
C18 C17 H17B 110.8 . .
H17A C17 H17B 108.9 . .
N10 C18 C17 106.7(5) . .
N10 C18 H18A 110.4 . .
C17 C18 H18A 110.4 . .
N10 C18 H18B 110.4 . .
C17 C18 H18B 110.4 . .
H18A C18 H18B 108.6 . .
N10 C19 C20 125.5(6) . .
N10 C19 H19 117.3 . .
C20 C19 H19 117.3 . .
C25 C20 C21 119.0(7) . .
C25 C20 C19 118.1(7) . .
C21 C20 C19 122.7(6) . .
O4 C21 C20 123.3(6) . .
O4 C21 C22 117.0(6) . .
C20 C21 C22 119.7(6) . .
C23 C22 O2 125.1(7) . .
C23 C22 C21 120.5(7) . .
O2 C22 C21 114.4(5) . .
C22 C23 C24 119.2(8) . .
C22 C23 H23 120.4 . .
C24 C23 H23 120.4 . .
C25 C24 C23 121.5(8) . .
C25 C24 H24 119.3 . .
C23 C24 H24 119.3 . .
C24 C25 C20 120.1(7) . .
C24 C25 H25 120.0 . .
C20 C25 H25 120.0 . .
O2 C26 H26A 109.5 . .
O2 C26 H26B 109.5 . .
H26A C26 H26B 109.5 . .
O2 C26 H26C 109.5 . .
H26A C26 H26C 109.5 . .
H26B C26 H26C 109.5 . .
O5 C27A H27A 109.5 . .
O5 C27A H27B 109.5 . .
O5 C27A H27C 109.5 . .
O5 C27B H27D 109.5 . .
O5 C27B H27E 109.5 . .
H27D C27B H27E 109.5 . .
O5 C27B H27F 109.5 . .
H27D C27B H27F 109.5 . .
H27E C27B H27F 109.5 . .
C33 C28 O5 125.8(8) . .
C33 C28 C29 119.8(9) . .
O5 C28 C29 114.4(7) . .
O6 C29 C28 117.6(7) . .
O6 C29 C30 122.6(7) . .
C28 C29 C30 119.7(7) . .
C34 C30 C31 119.4(9) . .
C34 C30 C29 122.6(7) . .
C31 C30 C29 117.9(10) . .
C32 C31 C30 121.9(10) . .
C32 C31 H31 119.0 . .
C30 C31 H31 119.0 . .
C31 C32 C33 119.5(9) . .
C31 C32 H32 120.3 . .
C33 C32 H32 120.3 . .
C28 C33 C32 120.7(10) . .
C28 C33 H33 119.6 . .
C32 C33 H33 119.6 . .
N11 C34 C30 125.4(7) . .
N11 C34 H34 117.3 . .
C30 C34 H34 117.3 . .
N11 C35A C36A 111.4(16) . .
N11 C35A H35A 109.3 . .
C36A C35A H35A 109.3 . .
N11 C35A H35B 109.3 . .
C36A C35A H35B 109.3 . .
H35A C35A H35B 108.0 . .
N12 C36A C35A 95.1(16) . .
N12 C36A H36A 112.7 . .
C35A C36A H36A 112.7 . .
N12 C36A H36B 112.7 . .
C35A C36A H36B 112.7 . .
H36A C36A H36B 110.2 . .
C36B C35B N11 106.8(12) . .
C36B C35B H35C 110.4 . .
N11 C35B H35C 110.4 . .
C36B C35B H35D 110.4 . .
N11 C35B H35D 110.4 . .
H35C C35B H35D 108.6 . .
C35B C36B N12 108.6(11) . .
C35B C36B H36C 110.0 . .
N12 C36B H36C 110.0 . .
C35B C36B H36D 110.0 . .
N12 C36B H36D 110.0 . .
H36C C36B H36D 108.3 . .
N12 C37 C38 125.8(7) . .
N12 C37 H37 117.1 . .
C38 C37 H37 117.1 . .
C39 C38 C43 119.4(7) . .
C39 C38 C37 121.1(6) . .
C43 C38 C37 119.4(7) . .
O8 C39 C40 117.7(6) . .
O8 C39 C38 124.2(6) . .
C40 C39 C38 118.1(6) . .
O7 C40 C41 124.8(6) . .
O7 C40 C39 113.1(5) . .
C41 C40 C39 122.0(6) . .
C40 C41 C42 118.2(7) . .
C40 C41 H41 120.9 . .
C42 C41 H41 120.9 . .
C43 C42 C41 121.8(7) . .
C43 C42 H42 119.1 . .
C41 C42 H42 119.1 . .
C42 C43 C38 120.4(7) . .
C42 C43 H43 119.8 . .
C38 C43 H43 119.8 . .
O7 C44 H44A 109.5 . .
O7 C44 H44B 109.5 . .
H44A C44 H44B 109.5 . .
O7 C44 H44C 109.5 . .
H44A C44 H44C 109.5 . .
H44B C44 H44C 109.5 . .
C51 Mo2 N51 44.0(14) . .
C51 Mo2 Mo2 96.4(13) . 3_646
N51 Mo2 Mo2 140.2(6) . 3_646
C51 Mo2 C52 134.3(13) . .
N51 Mo2 C52 134.6(7) . .
Mo2 Mo2 C52 65.7(5) 3_646 .
C51 Mo2 C49 125.4(14) . .
N51 Mo2 C49 136.5(7) . .
Mo2 Mo2 C49 63.1(4) 3_646 .
C52 Mo2 C49 85.1(6) . .
C51 Mo2 C45 127.9(13) . .
N51 Mo2 C45 113.5(7) . .
Mo2 Mo2 C45 86.2(5) 3_646 .
C52 Mo2 C45 22.1(5) . .
C49 Mo2 C45 102.1(6) . .
C51 Mo2 C46 149.2(13) . .
N51 Mo2 C46 127.1(7) . .
Mo2 Mo2 C46 87.9(4) 3_646 .
C52 Mo2 C46 75.0(6) . .
C49 Mo2 C46 33.0(5) . .
C45 Mo2 C46 82.8(6) . .
C51 Mo2 C49 61.9(13) . 3_646
N51 Mo2 C49 89.5(7) . 3_646
Mo2 Mo2 C49 61.7(4) 3_646 3_646
C52 Mo2 C49 72.8(6) . 3_646
C49 Mo2 C49 124.8(4) . 3_646
C45 Mo2 C49 74.5(6) . 3_646
C46 Mo2 C49 142.6(6) . 3_646
C51 Mo2 C48 80.5(13) . .
N51 Mo2 C48 63.2(7) . .
Mo2 Mo2 C48 123.7(4) 3_646 .
C52 Mo2 C48 144.9(6) . .
C49 Mo2 C48 73.6(6) . .
C45 Mo2 C48 138.8(6) . .
C46 Mo2 C48 72.0(5) . .
C49 Mo2 C48 142.2(6) 3_646 .
C51 Mo2 C52 56.7(14) . 3_646
N51 Mo2 C52 92.7(7) . 3_646
Mo2 Mo2 C52 58.1(4) 3_646 3_646
C52 Mo2 C52 123.7(4) . 3_646
C49 Mo2 C52 70.5(6) . 3_646
C45 Mo2 C52 143.4(6) . 3_646
C46 Mo2 C52 102.0(5) . 3_646
C49 Mo2 C52 80.9(6) 3_646 3_646
C48 Mo2 C52 75.2(6) . 3_646
C51 Mo2 C50 30.2(14) . .
N51 Mo2 C50 17.5(7) . .
Mo2 Mo2 C50 123.9(5) 3_646 .
C52 Mo2 C50 129.7(6) . .
C49 Mo2 C50 145.1(6) . .
C45 Mo2 C50 112.2(7) . .
C46 Mo2 C50 144.4(6) . .
C49 Mo2 C50 72.7(6) 3_646 .
C48 Mo2 C50 76.4(6) . .
C52 Mo2 C50 85.1(6) 3_646 .
C51 Mo2 C47 105.4(14) . .
N51 Mo2 C47 62.8(7) . .
Mo2 Mo2 C47 151.1(4) 3_646 .
C52 Mo2 C47 85.5(6) . .
C49 Mo2 C47 115.4(6) . .
C45 Mo2 C47 65.5(6) . .
C46 Mo2 C47 83.0(6) . .
C49 Mo2 C47 112.5(6) 3_646 .
C48 Mo2 C47 79.2(6) . .
C52 Mo2 C47 150.7(6) 3_646 .
C50 Mo2 C47 75.2(6) . .
N52 N45 C45 41(2) . .
N52 N45 C52 40(2) . .
C45 N45 C52 29.5(10) . .
N52 C45 C52 92(3) . .
N52 C45 N45 33.2(16) . .
C52 C45 N45 105(2) . .
N52 C45 Mo2 145(2) . .
C52 C45 Mo2 71.4(18) . .
N45 C45 Mo2 175.9(16) . .
C46 N46 N49 63.2(11) . .
C46 N46 C49 38.7(9) . .
N49 N46 C49 38.4(8) . .
N46 C46 C49 105.3(15) . .
N46 C46 N49 66.7(11) . .
C49 C46 N49 54.5(11) . .
N46 C46 Mo2 177.7(13) . .
C49 C46 Mo2 72.4(10) . .
N49 C46 Mo2 111.4(11) . .
O19W N47 C47 107(2) . .
N47 C47 O19W 28.2(8) . .
N47 C47 O20W 81.2(13) . .
O19W C47 O20W 102.1(12) . .
N47 C47 Mo2 176.8(14) . .
O19W C47 Mo2 148.9(10) . .
O20W C47 Mo2 101.7(10) . .
N48 C48 O21W 92.0(15) . .
N48 C48 Mo2 171.9(13) . .
O21W C48 Mo2 96.0(12) . .
C49 N49 C46 57.8(12) . .
C49 N49 N46 95.0(14) . .
C46 N49 N46 50.2(9) . .
N49 C49 C46 67.8(13) . .
N49 C49 N46 46.6(10) . .
C46 C49 N46 36.1(9) . .
N49 C49 C51 163.9(16) . 3_646
C46 C49 C51 104.1(13) . 3_646
N46 C49 C51 118.7(11) . 3_646
N49 C49 Mo2 121.3(14) . .
C46 C49 Mo2 74.5(10) . .
N46 C49 Mo2 110.6(9) . .
C51 C49 Mo2 66.7(8) 3_646 .
N49 C49 Mo2 173.8(15) . 3_646
C46 C49 Mo2 114.0(12) . 3_646
N46 C49 Mo2 138.2(9) . 3_646
C51 C49 Mo2 22.2(6) 3_646 3_646
Mo2 C49 Mo2 55.2(4) . 3_646
C50 N50 O16W 122.6(18) . .
C50 N50 N51 17.0(12) . .
O16W N50 N51 105.7(12) . .
N51 C50 N50 140(3) . .
N51 C50 C51 47.1(17) . .
N50 C50 C51 166(2) . .
N51 C50 Mo2 35.2(16) . .
N50 C50 Mo2 174.6(17) . .
C51 C50 Mo2 15.6(8) . .
C50 N51 C51 101(2) . .
C50 N51 Mo2 127(2) . .
C51 N51 Mo2 29.8(11) . .
C50 N51 N50 23.4(16) . .
C51 N51 N50 123.1(17) . .
Mo2 N51 N50 150.7(12) . .
Mo2 C51 N51 106(2) . .
Mo2 C51 C50 134(2) . .
N51 C51 C50 31.9(11) . .
Mo2 C51 C52 101.8(16) . 3_646
N51 C51 C52 131.2(17) . 3_646
C50 C51 C52 120.5(14) . 3_646
Mo2 C51 C49 95.9(16) . 3_646
N51 C51 C49 119.0(16) . 3_646
C50 C51 C49 96.0(12) . 3_646
C52 C51 C49 96.5(11) 3_646 3_646
Mo2 C51 Mo2 62.3(12) . 3_646
N51 C51 Mo2 167.9(18) . 3_646
C50 C51 Mo2 155.6(14) . 3_646
C52 C51 Mo2 58.6(7) 3_646 3_646
C49 C51 Mo2 61.3(7) 3_646 3_646
N45 N52 C45 106(3) . .
N45 N52 C52 118(3) . .
C45 N52 C52 44.4(16) . .
C45 C52 N52 43.8(16) . .
C45 C52 N45 46.0(17) . .
N52 C52 N45 21.9(10) . .
C45 C52 C51 156(2) . 3_646
N52 C52 C51 157.0(17) . 3_646
N45 C52 C51 157.3(13) . 3_646
C45 C52 Mo2 86.5(19) . .
N52 C52 Mo2 123.3(15) . .
N45 C52 Mo2 132.5(11) . .
C51 C52 Mo2 69.9(8) 3_646 .
C45 C52 Mo2 137(2) . 3_646
N52 C52 Mo2 178.0(14) . 3_646
N45 C52 Mo2 160.0(11) . 3_646
C51 C52 Mo2 21.6(6) 3_646 3_646
Mo2 C52 Mo2 56.3(4) . 3_646
N47 O19W C47 45.3(14) . .
O21W O20W C47 87.7(16) . .
O20W O21W C48 138(2) . .

loop_
_geom_bond_atom_site_label_1
_geom_bond_atom_site_label_2
_geom_bond_distance
_geom_bond_site_symmetry_2
Mo1 C1 2.144(6) .
Mo1 C6 2.154(7) .
Mo1 C5 2.165(7) .
Mo1 C7 2.171(6) .
Mo1 C8 2.172(6) .
Mo1 C2 2.180(7) .
Mo1 C4 2.181(6) .
Mo1 C3 2.196(7) .
Tb1 O3 2.378(4) .
Tb1 O3W 2.401(5) .
Tb1 O4 2.404(4) .
Tb1 O2W 2.439(4) .
Tb1 N1 2.444(6) 3_757
Tb1 N6 2.474(6) .
Tb1 O1W 2.543(4) .
Tb1 O2 2.628(4) .
Tb1 O1 2.681(4) .
Tb1 Ni1 3.4408(9) .
Tb2 O6W 2.386(5) .
Tb2 O7W 2.405(5) .
Tb2 O4W 2.407(5) .
Tb2 O8 2.412(4) .
Tb2 O6 2.412(5) .
Tb2 O5W 2.425(5) .
Tb2 N2 2.507(6) .
Tb2 O7 2.584(4) .
Tb2 O5 2.682(5) .
Tb2 Ni2 3.4529(10) .
Ni1 N10 1.857(5) .
Ni1 N9 1.860(6) .
Ni1 O4 1.869(4) .
Ni1 O3 1.877(4) .
Ni2 O6 1.860(5) .
Ni2 N12 1.863(7) .
Ni2 O8 1.869(4) .
Ni2 N11 1.870(6) .
O1 C10 1.408(7) .
O1 C9 1.435(8) .
O2 C22 1.383(8) .
O2 C26 1.460(8) .
O3 C11 1.364(7) .
O4 C21 1.346(7) .
O5 C28 1.397(10) .
O5 C27B 1.425(18) .
O5 C27A 1.540(19) .
O6 C29 1.355(8) .
O7 C40 1.405(8) .
O7 C44 1.471(8) .
O8 C39 1.335(7) .
N1 C1 1.176(8) .
N1 Tb1 2.444(6) 3_757
N2 C2 1.166(8) .
N3 C3 1.154(8) .
N4 C4 1.169(8) .
N5 C5 1.158(9) .
N6 C6 1.170(8) .
N7 C7 1.161(8) .
N8 C8 1.177(8) .
N9 C16 1.279(8) .
N9 C17 1.494(8) .
N10 C19 1.292(9) .
N10 C18 1.499(9) .
N11 C34 1.290(11) .
N11 C35B 1.461(17) .
N11 C35A 1.501(17) .
N12 C37 1.284(10) .
N12 C36A 1.52(3) .
N12 C36B 1.544(14) .
C9 H9A 0.9600 .
C9 H9B 0.9600 .
C9 H9C 0.9600 .
C10 C15 1.385(9) .
C10 C11 1.401(9) .
C11 C12 1.431(9) .
C12 C13 1.432(9) .
C12 C16 1.459(9) .
C13 C14 1.382(10) .
C13 H13 0.9300 .
C14 C15 1.390(10) .
C14 H14 0.9300 .
C15 H15 0.9300 .
C16 H16 0.9300 .
C17 C18 1.526(11) .
C17 H17A 0.9700 .
C17 H17B 0.9700 .
C18 H18A 0.9700 .
C18 H18B 0.9700 .
C19 C20 1.446(10) .
C19 H19 0.9300 .
C20 C25 1.401(11) .
C20 C21 1.412(9) .
C21 C22 1.423(9) .
C22 C23 1.382(10) .
C23 C24 1.393(12) .
C23 H23 0.9300 .
C24 C25 1.395(14) .
C24 H24 0.9300 .
C25 H25 0.9300 .
C26 H26A 0.9600 .
C26 H26B 0.9600 .
C26 H26C 0.9600 .
C27A H27A 0.9600 .
C27A H27B 0.9600 .
C27A H27C 0.9600 .
C27B H27D 0.9600 .
C27B H27E 0.9600 .
C27B H27F 0.9600 .
C28 C33 1.389(11) .
C28 C29 1.399(11) .
C29 C30 1.420(11) .
C30 C34 1.424(13) .
C30 C31 1.425(12) .
C31 C32 1.345(16) .
C31 H31 0.9300 .
C32 C33 1.409(15) .
C32 H32 0.9300 .
C33 H33 0.9300 .
C34 H34 0.9300 .
C35A C36A 1.593(18) .
C35A H35A 0.9700 .
C35A H35B 0.9700 .
C36A H36A 0.9700 .
C36A H36B 0.9700 .
C35B C36B 1.450(19) .
C35B H35C 0.9700 .
C35B H35D 0.9700 .
C36B H36C 0.9700 .
C36B H36D 0.9700 .
C37 C38 1.449(11) .
C37 H37 0.9300 .
C38 C39 1.430(9) .
C38 C43 1.430(10) .
C39 C40 1.407(9) .
C40 C41 1.407(9) .
C41 C42 1.413(11) .
C41 H41 0.9300 .
C42 C43 1.359(11) .
C42 H42 0.9300 .
C43 H43 0.9300 .
C44 H44A 0.9600 .
C44 H44B 0.9600 .
C44 H44C 0.9600 .
Mo2 C51 0.82(2) .
Mo2 N51 1.587(17) .
Mo2 Mo2 1.993(2) 3_646
Mo2 C52 2.034(15) .
Mo2 C49 2.138(16) .
Mo2 C45 2.142(18) .
Mo2 C46 2.161(14) .
Mo2 C49 2.164(16) 3_646
Mo2 C48 2.179(15) .
Mo2 C52 2.184(16) 3_646
Mo2 C50 2.19(2) .
Mo2 C47 2.215(16) .
N45 N52 0.671(18) .
N45 C45 1.18(2) .
N45 C52 1.59(2) .
C45 N52 0.799(19) .
C45 C52 0.807(19) .
N46 C46 1.152(17) .
N46 N49 1.377(19) .
N46 C49 1.89(2) .
C46 C49 1.22(2) .
C46 N49 1.34(2) .
N47 O19W 0.806(16) .
N47 C47 1.21(2) .
C47 O19W 1.64(2) .
C47 O20W 1.85(3) .
N48 C48 1.261(19) .
C48 O21W 1.62(3) .
N49 C49 1.18(2) .
C49 C51 1.92(2) 3_646
C49 Mo2 2.164(16) 3_646
N50 C50 1.12(2) .
N50 O16W 1.62(2) .
N50 N51 1.83(2) .
C50 N51 0.828(19) .
C50 C51 1.54(3) .
N51 C51 1.15(2) .
C51 C52 1.86(2) 3_646
C51 C49 1.92(2) 3_646
C51 Mo2 2.24(2) 3_646
N52 C52 1.15(2) .
C52 C51 1.86(2) 3_646
C52 Mo2 2.184(16) 3_646
O14W O22W 0.92(2) .
O17W O18W 0.82(3) .
O20W O21W 1.44(3) .
